data_2243586
loop_
_publ_author_name
'Cigler, Andrew J.'
'Kaduk, James A.'

_publ_section_title
;
 Structures of dipotassium rubidium citrate monohydrate,
 K~2~RbC~6~H~5~O~7~(H~2~O), and potassium dirubidium citrate monohydrate,
 KRb~2~C~6~H~5~O~7~(H~2~O), from laboratory X-ray powder diffraction data
 and DFT calculations
;
_journal_issue 10
_journal_name_full 'Acta Crystallographica Section E'
_journal_page_first 1566
_journal_page_last 1571
_journal_paper_doi 10.1107/S2056989020011846
_journal_volume 76
_journal_year 2020
_chemical_formula_iupac 'C6 H7 K O8 Rb2'
_chemical_formula_sum 'C6 H7 K O8 Rb2'
_chemical_formula_weight 417.10
_space_group_IT_number 14
_space_group_name_Hall '-P 2yn'
_space_group_name_H-M_alt 'P 1 21/n 1'
_symmetry_cell_setting monoclinic
_symmetry_space_group_name_Hall '-P 2yn'
_symmetry_space_group_name_H-M 'P 1 21/n 1'
_audit_creation_method 'Materials Studio'
_cell_angle_alpha 90.0000
_cell_angle_beta 98.1091
_cell_angle_gamma 90.0000
_cell_formula_units_Z 4
_cell_length_a 7.350692
_cell_length_b 11.846841
_cell_length_c 13.227549
_cell_volume 1140.370
_cod_data_source_file hb7917sup1.cif
_cod_data_source_block II_20_DFT
_cod_original_cell_volume 1140.37
_cod_original_sg_symbol_H-M P21/n
_cod_original_formula_sum 'C6 H7 K1 O8 Rb2'
_cod_database_code 2243586

loop_
_symmetry_equiv_pos_as_xyz
x,y,z
-x+1/2,y+1/2,-z+1/2
-x,-y,-z
x+1/2,-y+1/2,z+1/2

loop_
_atom_site_type_symbol
_atom_site_label
_atom_site_fract_x
_atom_site_fract_y
_atom_site_fract_z
_atom_site_U_iso_or_equiv
_atom_site_adp_type
_atom_site_occupancy
C C1 0.384218 0.392861 0.126973 0.03533 Uiso 1.00
C C2 0.305212 0.282429 0.160374 0.02188 Uiso 1.00
C C3 0.419109 0.170061 0.149253 0.02188 Uiso 1.00
C C4 0.298983 0.076671 0.177466 0.02188 Uiso 1.00
C C5 0.342101 -0.038417 0.135603 0.03533 Uiso 1.00
C C6 0.608783 0.176423 0.217478 0.03533 Uiso 1.00
H H7 0.280007 0.289357 0.239365 0.02844 Uiso 1.00
H H8 0.173856 0.268336 0.112922 0.02844 Uiso 1.00
H H9 0.309871 0.072365 0.260330 0.02844 Uiso 1.00
H H10 0.156529 0.096601 0.148599 0.02844 Uiso 1.00
O O11 0.294864 0.443191 0.051752 0.03533 Uiso 1.00
O O12 0.531397 0.429050 0.177561 0.03533 Uiso 1.00
O O13 0.227200 -0.075640 0.061912 0.03533 Uiso 1.00
O O14 0.481315 -0.091449 0.176152 0.03533 Uiso 1.00
O O15 0.610259 0.180902 0.313492 0.03533 Uiso 1.00
O O16 0.749135 0.169196 0.173663 0.03533 Uiso 1.00
O O17 0.448775 0.168279 0.044235 0.03533 Uiso 1.00
H H18 0.579224 0.151337 0.044285 0.04593 Uiso 1.00
Rb Rb19 -0.113845 0.425126 0.111367 0.02929 Uiso 1.00
K K20 0.978236 0.156277 0.385143 0.02929 Uiso 1.00
Rb Rb21 0.839459 -0.073164 0.110994 0.02929 Uiso 1.00
O O25 0.343562 0.206112 0.429428 0.12179 Uiso 1.00
H H26 0.316358 0.287413 0.435388 0.15833 Uiso 1.00
H H27 0.438648 0.197642 0.384416 0.5833 Uiso 1.00

loop_
_geom_hbond_atom_site_label_D
_geom_hbond_atom_site_label_H
_geom_hbond_atom_site_label_A
_geom_hbond_site_symmetry_A
_geom_hbond_distance_DH
_geom_hbond_distance_HA
_geom_hbond_distance_DA
_geom_hbond_angle_DHA
O17 H18 O16 . 0.98 1.98 2.596 118
O25 H26 O13 2_555 0.99 1.66 2.648 177
O25 H27 O15 . 0.99 1.69 2.671 177
